data_7014399
loop_
_publ_author_name
'Hector, Andrew L.'
'Levason, William'
'Reid, Gillian'
'Webster, Michael'
'Zhang, Wenjian'

_publ_section_title
;
 Supramolecular assemblies of germanium(II) halides with O-, S- and
 Se-donor macrocycles - the effects of donor atom type upon structure.
;
_journal_issue 3
_journal_name_full 'Dalton transactions (Cambridge, England : 2003)'
_journal_page_first 694
_journal_page_last 700
_journal_paper_doi 10.1039/c0dt00749h
_journal_volume 40
_journal_year 2011
_chemical_formula_moiety 'C12 H24 Cl2 Ge S6'
_chemical_formula_sum 'C12 H24 Cl2 Ge S6'
_chemical_formula_weight 504.16
_chemical_name_common
;Dichloro(1,4,7,10,13,16-hexathiacyclooctadecane-
S,S')germanium(ii)
;
_chemical_name_systematic
;
Dichloro(1,4,7,10,13,16-hexathiacyclooctadecane-S,S')germanium(II)
;
_space_group_IT_number 15
_space_group_name_Hall '-C 2yc'
_symmetry_cell_setting monoclinic
_symmetry_space_group_name_Hall '-C 2yc'
_symmetry_space_group_name_H-M 'C 1 2/c 1'
_atom_sites_solution_hydrogens geom
_atom_sites_solution_primary direct
_atom_sites_solution_secondary difmap
_audit_creation_date 2010-03-23
_audit_creation_method 'SHELXL-97 + hand edit'
_cell_angle_alpha 90.00
_cell_angle_beta 98.987(15)
_cell_angle_gamma 90.00
_cell_formula_units_Z 4
_cell_length_a 23.563(7)
_cell_length_b 5.0739(15)
_cell_length_c 17.060(4)
_cell_measurement_reflns_used 15216
_cell_measurement_temperature 120(2)
_cell_measurement_theta_max 27.48
_cell_measurement_theta_min 2.91
_cell_volume 2014.6(10)
_computing_cell_refinement 'DENZO (Otwinowski & Minor, 1997)'
_computing_data_collection 'COLLECT (Hooft, R.W.W., 1998)'
_computing_data_reduction 'DENZO (Otwinowski & Minor, 1997)'
_computing_structure_refinement 'SHELXL-97 (Sheldrick, 1997)'
_computing_structure_solution 'SHELXS-97 (Sheldrick, 1997)'
_diffrn_ambient_temperature 120(2)
_diffrn_measured_fraction_theta_full 0.991
_diffrn_measured_fraction_theta_max 0.991
_diffrn_measurement_device_type 'Bruker-Nonius 95mm CCD camera on \k-goniostat'
_diffrn_measurement_method '\f & \w scans'
_diffrn_radiation_monochromator '10cm confocal mirrors'
_diffrn_radiation_source 'Bruker-Nonius FR591 rotating anode'
_diffrn_radiation_type MoK\a
_diffrn_radiation_wavelength 0.71073
_diffrn_reflns_av_R_equivalents 0.1109
_diffrn_reflns_av_sigmaI/netI 0.0969
_diffrn_reflns_limit_h_max 30
_diffrn_reflns_limit_h_min -29
_diffrn_reflns_limit_k_max 4
_diffrn_reflns_limit_k_min -6
_diffrn_reflns_limit_l_max 22
_diffrn_reflns_limit_l_min -22
_diffrn_reflns_number 11383
_diffrn_reflns_theta_full 27.54
_diffrn_reflns_theta_max 27.54
_diffrn_reflns_theta_min 3.20
_diffrn_standards_number 0
_exptl_absorpt_coefficient_mu 2.399
_exptl_absorpt_correction_T_max 1.0000
_exptl_absorpt_correction_T_min 0.5983
_exptl_absorpt_correction_type multi-scan
_exptl_absorpt_process_details 'G.M. Sheldrick, (2007). SADABS. Version 2007/2. Bruker AXS Inc.'
_exptl_crystal_colour colourless
_exptl_crystal_density_diffrn 1.662
_exptl_crystal_density_method 'not measured'
_exptl_crystal_description needle
_exptl_crystal_F_000 1032
_exptl_crystal_size_max 0.05
_exptl_crystal_size_mid 0.02
_exptl_crystal_size_min 0.01
_refine_diff_density_max 0.654
_refine_diff_density_min -0.738
_refine_diff_density_rms 0.178
_refine_ls_extinction_method none
_refine_ls_goodness_of_fit_ref 1.186
_refine_ls_hydrogen_treatment constr
_refine_ls_matrix_type full
_refine_ls_number_parameters 96
_refine_ls_number_reflns 2314
_refine_ls_number_restraints 0
_refine_ls_restrained_S_all 1.186
_refine_ls_R_factor_all 0.1401
_refine_ls_R_factor_gt 0.0770
_refine_ls_shift/su_max 0.000
_refine_ls_shift/su_mean 0.000
_refine_ls_structure_factor_coef Fsqd
_refine_ls_weighting_details 'w=1/[\s^2^(Fo^2^)+(0.0000P)^2^+28.7914P] where P=(Fo^2^+2Fc^2^)/3'
_refine_ls_weighting_scheme calc
_refine_ls_wR_factor_gt 0.1201
_refine_ls_wR_factor_ref 0.1433
_reflns_number_gt 1507
_reflns_number_total 2314
_reflns_threshold_expression I>2sigma(I)
_cod_data_source_file C0DT00749H.TXT
_cod_data_source_block 10wz304d
_cod_original_cell_volume 2014.6(9)
_cod_original_sg_symbol_H-M 'C 2/c'
_cod_database_code 7014399

loop_
_symmetry_equiv_pos_as_xyz
'x, y, z'
'-x, y, -z+1/2'
'x+1/2, y+1/2, z'
'-x+1/2, y+1/2, -z+1/2'
'-x, -y, -z'
'x, -y, z-1/2'
'-x+1/2, -y+1/2, -z'
'x+1/2, -y+1/2, z-1/2'

loop_
_atom_site_label
_atom_site_type_symbol
_atom_site_fract_x
_atom_site_fract_y
_atom_site_fract_z
_atom_site_U_iso_or_equiv
_atom_site_adp_type
_atom_site_occupancy
_atom_site_symmetry_multiplicity
_atom_site_calc_flag
_atom_site_refinement_flags
_atom_site_disorder_assembly
_atom_site_disorder_group
Ge1 Ge 0.5000 0.5373(2) 0.2500 0.0246(3) Uani 1 2 d S . .
Cl1 Cl 0.53188(7) 0.8307(4) 0.16460(10) 0.0302(4) Uani 1 1 d . . .
S1 S 0.60525(7) 0.5473(3) 0.34439(10) 0.0226(4) Uani 1 1 d . . .
S2 S 0.64561(8) 0.7644(4) 0.53180(10) 0.0284(4) Uani 1 1 d . . .
S3 S 0.75730(7) 0.1325(3) 0.65296(10) 0.0224(4) Uani 1 1 d . . .
C1 C 0.5839(3) 0.3831(13) 0.4302(4) 0.0242(15) Uani 1 1 d . . .
H1A H 0.5457 0.3009 0.4144 0.029 Uiso 1 1 calc R . .
H1B H 0.6117 0.2411 0.4481 0.029 Uiso 1 1 calc R . .
C2 C 0.5810(3) 0.5732(14) 0.4992(4) 0.0264(16) Uani 1 1 d . . .
H2A H 0.5720 0.4701 0.5450 0.032 Uiso 1 1 calc R . .
H2B H 0.5488 0.6970 0.4835 0.032 Uiso 1 1 calc R . .
C3 C 0.7008(3) 0.5156(14) 0.5534(4) 0.0227(15) Uani 1 1 d . . .
H3A H 0.6965 0.3867 0.5093 0.027 Uiso 1 1 calc R . .
H3B H 0.7388 0.6007 0.5557 0.027 Uiso 1 1 calc R . .
C4 C 0.6995(3) 0.3682(14) 0.6308(4) 0.0229(15) Uani 1 1 d . . .
H4A H 0.6623 0.2746 0.6276 0.027 Uiso 1 1 calc R . .
H4B H 0.7019 0.4971 0.6748 0.027 Uiso 1 1 calc R . .
C5 C 0.8165(3) 0.3641(14) 0.6715(4) 0.0232(15) Uani 1 1 d . . .
H5A H 0.8221 0.4468 0.6207 0.028 Uiso 1 1 calc R . .
H5B H 0.8065 0.5053 0.7070 0.028 Uiso 1 1 calc R . .
C6 C 0.8727(3) 0.2356(14) 0.7093(4) 0.0241(15) Uani 1 1 d . . .
H6A H 0.8687 0.1789 0.7637 0.029 Uiso 1 1 calc R . .
H6B H 0.9035 0.3698 0.7139 0.029 Uiso 1 1 calc R . .

loop_
_atom_site_aniso_label
_atom_site_aniso_U_11
_atom_site_aniso_U_22
_atom_site_aniso_U_33
_atom_site_aniso_U_23
_atom_site_aniso_U_13
_atom_site_aniso_U_12
Ge1 0.0208(6) 0.0196(6) 0.0314(6) 0.000 -0.0017(4) 0.000
Cl1 0.0303(9) 0.0349(11) 0.0253(9) -0.0020(8) 0.0034(7) -0.0063(8)
S1 0.0221(9) 0.0200(9) 0.0244(9) 0.0014(7) -0.0005(7) -0.0018(7)
S2 0.0329(10) 0.0224(10) 0.0270(9) 0.0005(7) -0.0041(7) 0.0026(8)
S3 0.0207(9) 0.0200(9) 0.0256(9) 0.0023(7) 0.0004(7) -0.0015(7)
C1 0.029(4) 0.020(4) 0.023(4) 0.004(3) 0.002(3) -0.001(3)
C2 0.023(4) 0.028(4) 0.029(4) 0.003(3) 0.004(3) 0.002(3)
C3 0.020(3) 0.028(4) 0.020(3) 0.004(3) 0.003(3) 0.008(3)
C4 0.024(3) 0.027(4) 0.018(3) -0.002(3) 0.002(3) 0.003(3)
C5 0.023(4) 0.018(4) 0.029(4) -0.002(3) 0.006(3) -0.005(3)
C6 0.020(3) 0.025(4) 0.026(4) -0.007(3) -0.001(3) 0.000(3)

loop_
_atom_type_symbol
_atom_type_description
_atom_type_scat_dispersion_real
_atom_type_scat_dispersion_imag
_atom_type_scat_source
C C 0.0033 0.0016 'International Tables Vol C Tables 4.2.6.8 and 6.1.1.4'
H H 0.0000 0.0000 'International Tables Vol C Tables 4.2.6.8 and 6.1.1.4'
S S 0.1246 0.1234 'International Tables Vol C Tables 4.2.6.8 and 6.1.1.4'
Cl Cl 0.1484 0.1585 'International Tables Vol C Tables 4.2.6.8 and 6.1.1.4'
Ge Ge 0.1547 1.8001 'International Tables Vol C Tables 4.2.6.8 and 6.1.1.4'

loop_
_geom_angle_atom_site_label_1
_geom_angle_atom_site_label_2
_geom_angle_atom_site_label_3
_geom_angle
_geom_angle_site_symmetry_1
_geom_angle_site_symmetry_3
_geom_angle_publ_flag
Cl1 Ge1 Cl1 98.91(10) 2_655 . ?
Cl1 Ge1 S1 88.33(6) 2_655 . ?
Cl1 Ge1 S1 90.30(6) . . ?
Cl1 Ge1 S1 90.30(6) 2_655 2_655 ?
Cl1 Ge1 S1 88.33(6) . 2_655 ?
S1 Ge1 S1 177.89(9) . 2_655 ?
Cl1 Ge1 Cl1 156.44(6) 2_655 1_545 ?
Cl1 Ge1 Cl1 104.65(6) . 1_545 ?
S1 Ge1 Cl1 91.52(5) . 1_545 ?
S1 Ge1 Cl1 90.38(5) 2_655 1_545 ?
Cl1 Ge1 Cl1 104.65(6) 2_655 2_645 ?
Cl1 Ge1 Cl1 156.44(6) . 2_645 ?
S1 Ge1 Cl1 90.38(5) . 2_645 ?
S1 Ge1 Cl1 91.52(5) 2_655 2_645 ?
Cl1 Ge1 Cl1 51.79(6) 1_545 2_645 ?
C6 S1 C1 100.4(3) 7_656 . ?
C6 S1 Ge1 89.6(2) 7_656 . ?
C1 S1 Ge1 97.2(2) . . ?
C3 S2 C2 103.3(3) . . ?
C4 S3 C5 98.2(3) . . ?
C2 C1 S1 112.4(5) . . ?
C2 C1 H1A 109.1 . . ?
S1 C1 H1A 109.1 . . ?
C2 C1 H1B 109.1 . . ?
S1 C1 H1B 109.1 . . ?
H1A C1 H1B 107.9 . . ?
C1 C2 S2 115.9(5) . . ?
C1 C2 H2A 108.3 . . ?
S2 C2 H2A 108.3 . . ?
C1 C2 H2B 108.3 . . ?
S2 C2 H2B 108.3 . . ?
H2A C2 H2B 107.4 . . ?
C4 C3 S2 114.1(5) . . ?
C4 C3 H3A 108.7 . . ?
S2 C3 H3A 108.7 . . ?
C4 C3 H3B 108.7 . . ?
S2 C3 H3B 108.7 . . ?
H3A C3 H3B 107.6 . . ?
C3 C4 S3 112.9(5) . . ?
C3 C4 H4A 109.0 . . ?
S3 C4 H4A 109.0 . . ?
C3 C4 H4B 109.0 . . ?
S3 C4 H4B 109.0 . . ?
H4A C4 H4B 107.8 . . ?
C6 C5 S3 113.0(5) . . ?
C6 C5 H5A 109.0 . . ?
S3 C5 H5A 109.0 . . ?
C6 C5 H5B 109.0 . . ?
S3 C5 H5B 109.0 . . ?
H5A C5 H5B 107.8 . . ?
C5 C6 S1 114.9(5) . 7_656 ?
C5 C6 H6A 108.5 . . ?
S1 C6 H6A 108.5 7_656 . ?
C5 C6 H6B 108.5 . . ?
S1 C6 H6B 108.5 7_656 . ?
H6A C6 H6B 107.5 . . ?

loop_
_geom_bond_atom_site_label_1
_geom_bond_atom_site_label_2
_geom_bond_distance
_geom_bond_site_symmetry_2
_geom_bond_publ_flag
Ge1 Cl1 2.290(2) 2_655 ?
Ge1 Cl1 2.290(2) . ?
Ge1 S1 2.7383(17) . ?
Ge1 S1 2.7383(17) 2_655 ?
S1 C6 1.821(7) 7_656 ?
S1 C1 1.822(7) . ?
S2 C3 1.808(6) . ?
S2 C2 1.817(7) . ?
S3 C4 1.808(7) . ?
S3 C5 1.813(7) . ?
C1 C2 1.532(9) . ?
C1 H1A 0.9900 . ?
C1 H1B 0.9900 . ?
C2 H2A 0.9900 . ?
C2 H2B 0.9900 . ?
C3 C4 1.523(9) . ?
C3 H3A 0.9900 . ?
C3 H3B 0.9900 . ?
C4 H4A 0.9900 . ?
C4 H4B 0.9900 . ?
C5 C6 1.525(9) . ?
C5 H5A 0.9900 . ?
C5 H5B 0.9900 . ?
C6 S1 1.821(7) 7_656 ?
C6 H6A 0.9900 . ?
C6 H6B 0.9900 . ?

loop_
_geom_torsion_atom_site_label_1
_geom_torsion_atom_site_label_2
_geom_torsion_atom_site_label_3
_geom_torsion_atom_site_label_4
_geom_torsion
_geom_torsion_site_symmetry_1
_geom_torsion_site_symmetry_2
_geom_torsion_site_symmetry_3
_geom_torsion_site_symmetry_4
_geom_torsion_publ_flag
S1 C1 C2 S2 -54.1(6) . . . . ?
S2 C3 C4 S3 -177.1(4) . . . . ?
S3 C5 C6 S1 54.0(6) . . . 7_656 ?
